data_1561579
loop_
_publ_author_name
'Greenfield, Joshua T.'
'Ovidiu Garlea, V.'
'Kamali, Saeed'
'Chen, Michael'
'Kovnir, Kirill'

_publ_section_title
;
 Synthesis, crystal growth, structural and magnetic characterization of
 NH4MCl2(HCOO), M=(Fe, Co, Ni)
;
_journal_name_full 'Journal of Solid State Chemistry'
_journal_page_first 222
_journal_page_last 229
_journal_paper_doi 10.1016/j.jssc.2015.09.016
_journal_volume 236
_journal_year 2016
_chemical_formula_sum 'C H5 Cl2 N Ni O2'
_chemical_formula_weight 192.67
_chemical_name_common NH4NiCl2(HCOO)
_chemical_name_systematic NH4NiCl2(HCOO)
_space_group_crystal_system monoclinic
_space_group_IT_number 15
_space_group_name_Hall '-C 2yc'
_space_group_name_H-M_alt 'C 1 2/c 1'
_atom_sites_solution_hydrogens difmap
_atom_sites_solution_primary direct
_atom_sites_solution_secondary difmap
_audit_creation_method manual
_cell_angle_alpha 90
_cell_angle_beta 107.68(3)
_cell_angle_gamma 90
_cell_formula_units_Z 4
_cell_length_a 7.5980(15)
_cell_length_b 11.336(2)
_cell_length_c 6.7530(14)
_cell_measurement_temperature 90(2)
_cell_measurement_theta_max 32.036
_cell_measurement_theta_min 3.339
_cell_volume 554.2(2)
_computing_cell_refinement 'APEX2 V2014.11-0 (Bruker, 2014)'
_computing_data_collection 'APEX2 V2014.11-0 (Bruker, 2014)'
_computing_data_reduction 'SAINT V8.30A (Bruker, 2012)'
_computing_publication_material 'SHELXL-2014/7 (Sheldrick, 2014)'
_computing_structure_refinement 'SHELXL-2014/7 (Sheldrick, 2014)'
_computing_structure_solution 'SHELXTL-2013/1 (Bruker, 2013)'
_diffrn_ambient_temperature 90(2)
_diffrn_measured_fraction_theta_full 1.000
_diffrn_measured_fraction_theta_max 0.973
_diffrn_measurement_device_type 'Bruker APEX II CCD area-detector'
_diffrn_measurement_method 'profile data from \w scans'
_diffrn_radiation_type MoK\a
_diffrn_radiation_wavelength 0.71073
_diffrn_reflns_av_unetI/netI 0.0233
_diffrn_reflns_Laue_measured_fraction_full 1.000
_diffrn_reflns_Laue_measured_fraction_max 0.973
_diffrn_reflns_limit_h_max 11
_diffrn_reflns_limit_h_min -11
_diffrn_reflns_limit_k_max 16
_diffrn_reflns_limit_k_min -16
_diffrn_reflns_limit_l_max 9
_diffrn_reflns_limit_l_min -9
_diffrn_reflns_number 941
_diffrn_reflns_point_group_measured_fraction_full 1.000
_diffrn_reflns_point_group_measured_fraction_max 0.973
_diffrn_reflns_theta_full 25.242
_diffrn_reflns_theta_max 32.036
_diffrn_reflns_theta_min 3.339
_diffrn_source 'fine-focus sealed tube'
_exptl_absorpt_coefficient_mu 4.349
_exptl_absorpt_correction_T_max 0.746
_exptl_absorpt_correction_T_min 0.619
_exptl_absorpt_correction_type multi-scan
_exptl_absorpt_process_details 'TWINABS 2008/1 (Bruker, 2008)'
_exptl_crystal_colour yellow
_exptl_crystal_density_diffrn 2.309
_exptl_crystal_density_method 'not measured'
_exptl_crystal_description needle
_exptl_crystal_F_000 384
_exptl_crystal_size_max 0.193
_exptl_crystal_size_mid 0.074
_exptl_crystal_size_min 0.042
_refine_diff_density_max 0.319
_refine_diff_density_min -0.468
_refine_diff_density_rms 0.084
_refine_ls_extinction_coef .
_refine_ls_extinction_method none
_refine_ls_goodness_of_fit_ref 1.112
_refine_ls_hydrogen_treatment refall
_refine_ls_matrix_type full
_refine_ls_number_parameters 45
_refine_ls_number_reflns 941
_refine_ls_number_restraints 0
_refine_ls_restrained_S_all 1.112
_refine_ls_R_factor_all 0.0171
_refine_ls_R_factor_gt 0.0157
_refine_ls_shift/su_max 0.000
_refine_ls_shift/su_mean 0.000
_refine_ls_structure_factor_coef Fsqd
_refine_ls_weighting_details 'w=1/[\s^2^(Fo^2^)+0.6686P] where P=(Fo^2^+2Fc^2^)/3'
_refine_ls_weighting_scheme calc
_refine_ls_wR_factor_gt 0.0386
_refine_ls_wR_factor_ref 0.0394
_reflns_Friedel_coverage 0.000
_reflns_Friedel_fraction_full .
_reflns_Friedel_fraction_max .
_reflns_number_gt 889
_reflns_number_total 941
_reflns_threshold_expression 'I > 2\s(I)'
_cod_data_source_file JSSC-2016-236-222.cif
_cod_data_source_block MC168_twin4
_cod_original_sg_symbol_H-M 'C 2/c'
_cod_database_code 1561579
_shelx_shelxl_version_number 2014/7
_shelx_space_group_comment
;
The symmetry employed for this shelxl refinement is uniquely defined
by the following loop, which should always be used as a source of
symmetry information in preference to the above space-group names.
They are only intended as comments.
;

loop_
_space_group_symop_operation_xyz
'x, y, z'
'-x, y, -z+1/2'
'x+1/2, y+1/2, z'
'-x+1/2, y+1/2, -z+1/2'
'-x, -y, -z'
'x, -y, z-1/2'
'-x+1/2, -y+1/2, -z'
'x+1/2, -y+1/2, z-1/2'

loop_
_atom_site_label
_atom_site_type_symbol
_atom_site_fract_x
_atom_site_fract_y
_atom_site_fract_z
_atom_site_U_iso_or_equiv
_atom_site_adp_type
_atom_site_occupancy
_atom_site_site_symmetry_order
_atom_site_calc_flag
_atom_site_refinement_flags_posn
_atom_site_refinement_flags_adp
_atom_site_refinement_flags_occupancy
_atom_site_disorder_assembly
_atom_site_disorder_group
Ni1 Ni 0.0000 0.0000 0.0000 0.00597(6) Uani 1 2 d S . P . .
Cl1 Cl -0.22880(3) -0.04319(2) 0.17239(4) 0.00797(7) Uani 1 1 d . . . . .
N1 N 0.0000 0.32387(13) -0.2500 0.0102(2) Uani 1 2 d S T P . .
O1 O 0.00879(12) 0.17315(7) 0.08574(12) 0.00957(16) Uani 1 1 d . . . . .
C1 C 0.0000 0.22251(14) 0.2500 0.0091(3) Uani 1 2 d S T P . .
H1 H 0.0000 0.308(2) 0.2500 0.017(6) Uiso 1 2 d S . P . .
H2B H 0.099(3) 0.369(2) -0.229(3) 0.029(5) Uiso 1 1 d . . . . .
H2A H 0.017(3) 0.2785(18) -0.141(3) 0.021(5) Uiso 1 1 d . . . . .

loop_
_atom_site_aniso_label
_atom_site_aniso_U_11
_atom_site_aniso_U_22
_atom_site_aniso_U_33
_atom_site_aniso_U_23
_atom_site_aniso_U_13
_atom_site_aniso_U_12
Ni1 0.00765(10) 0.00625(10) 0.00434(10) 0.00009(6) 0.00230(7) -0.00001(6)
Cl1 0.00808(12) 0.01023(13) 0.00588(12) -0.00068(8) 0.00255(8) -0.00121(8)
N1 0.0132(6) 0.0093(6) 0.0080(6) 0.000 0.0032(5) 0.000
O1 0.0155(4) 0.0077(4) 0.0067(4) 0.0000(3) 0.0051(3) -0.0001(3)
C1 0.0115(7) 0.0070(6) 0.0099(7) 0.000 0.0052(5) 0.000

loop_
_atom_type_symbol
_atom_type_description
_atom_type_scat_dispersion_real
_atom_type_scat_dispersion_imag
_atom_type_scat_source
C C 0.0033 0.0016 'International Tables Vol C Tables 4.2.6.8 and 6.1.1.4'
H H 0.0000 0.0000 'International Tables Vol C Tables 4.2.6.8 and 6.1.1.4'
N N 0.0061 0.0033 'International Tables Vol C Tables 4.2.6.8 and 6.1.1.4'
O O 0.0106 0.0060 'International Tables Vol C Tables 4.2.6.8 and 6.1.1.4'
Cl Cl 0.1484 0.1585 'International Tables Vol C Tables 4.2.6.8 and 6.1.1.4'
Ni Ni 0.3393 1.1124 'International Tables Vol C Tables 4.2.6.8 and 6.1.1.4'

loop_
_geom_angle_atom_site_label_1
_geom_angle_atom_site_label_2
_geom_angle_atom_site_label_3
_geom_angle
_geom_angle_site_symmetry_1
_geom_angle_site_symmetry_3
O1 Ni1 O1 180.0 5 .
O1 Ni1 Cl1 89.01(3) 5 6
O1 Ni1 Cl1 90.99(3) . 6
O1 Ni1 Cl1 90.99(3) 5 2
O1 Ni1 Cl1 89.01(3) . 2
Cl1 Ni1 Cl1 180.000(15) 6 2
O1 Ni1 Cl1 88.59(3) 5 .
O1 Ni1 Cl1 91.41(3) . .
Cl1 Ni1 Cl1 93.41(2) 6 .
Cl1 Ni1 Cl1 86.59(2) 2 .
O1 Ni1 Cl1 91.41(3) 5 5
O1 Ni1 Cl1 88.59(3) . 5
Cl1 Ni1 Cl1 86.59(2) 6 5
Cl1 Ni1 Cl1 93.41(2) 2 5
Cl1 Ni1 Cl1 179.999(12) . 5
Ni1 Cl1 Ni1 88.70(2) 2 .
C1 O1 Ni1 132.02(9) . .
O1 C1 O1 127.37(15) . 2

loop_
_geom_bond_atom_site_label_1
_geom_bond_atom_site_label_2
_geom_bond_distance
_geom_bond_site_symmetry_2
Ni1 O1 2.0418(9) 5
Ni1 O1 2.0418(9) .
Ni1 Cl1 2.4124(9) 6
Ni1 Cl1 2.4124(9) 2
Ni1 Cl1 2.4180(6) .
Ni1 Cl1 2.4180(6) 5
Cl1 Ni1 2.4124(9) 2
O1 C1 1.2621(11) .
C1 O1 1.2621(11) 2

loop_
_geom_hbond_atom_site_label_D
_geom_hbond_atom_site_label_H
_geom_hbond_atom_site_label_A
_geom_hbond_distance_DH
_geom_hbond_distance_HA
_geom_hbond_distance_DA
_geom_hbond_angle_DHA
_geom_hbond_site_symmetry_A
N1 H2A O1 0.874(19) 1.958(19) 2.8235(13) 169.9(18) .
